data_4121415
loop_
_publ_author_name
'Pochorovski, Igor'
'Mili\'c, Jovana'
'Kolarski, Du\<san'
'Gropp, Cornelius'
'Schweizer, W. Bernd'
'Diederich, Fran\,cois'

_publ_section_title
;
 Evaluation of Hydrogen-Bond Acceptors for Redox-Switchable
 Resorcin[4]arene Cavitands.
;
_journal_issue 10
_journal_name_full 'Journal of the American Chemical Society'
_journal_page_first 3852
_journal_page_last 3858
_journal_paper_doi 10.1021/ja411429b
_journal_volume 136
_journal_year 2014
_chemical_formula_moiety 'C20 H16 Cl2 N6'
_chemical_formula_sum 'C20 H16 Cl2 N6'
_chemical_formula_weight 411.29
_chemical_name_systematic
; 
 ? 
;
_space_group_IT_number 62
_symmetry_cell_setting orthorhombic
_symmetry_space_group_name_Hall '-P 2ac 2n'
_symmetry_space_group_name_H-M 'P n m a'
_atom_sites_solution_hydrogens difmap
_atom_sites_solution_primary direct
_atom_sites_solution_secondary difmap
_audit_creation_method SHELXL-97
_cell_angle_alpha 90.00
_cell_angle_beta 90.00
_cell_angle_gamma 90.00
_cell_formula_units_Z 4
_cell_length_a 16.2880(6)
_cell_length_b 19.2991(6)
_cell_length_c 5.3395(2)
_cell_measurement_reflns_used 1249
_cell_measurement_temperature 100(2)
_cell_measurement_theta_max 58.50
_cell_measurement_theta_min 4.58
_cell_volume 1678.44(10)
_computing_cell_refinement 'Bruker SAINT'
_computing_data_collection 'Bruker APEX2'
_computing_data_reduction 'Bruker SAINT'
_computing_molecular_graphics 'Platon, Ortep'
_computing_publication_material 'Bruker SHELXTL'
_computing_structure_refinement 'OLEX2 (Dolomanov, 2009), SHELXL-97 (Sheldrick, 2008)'
_computing_structure_solution 'SHELXS-97 (Sheldrick, 2008)'
_diffrn_ambient_temperature 100(2)
_diffrn_measured_fraction_theta_full 0.981
_diffrn_measured_fraction_theta_max 0.981
_diffrn_measurement_device_type 'Bruker APEX-II CCD'
_diffrn_measurement_method '\f and \w scans'
_diffrn_radiation_monochromator graphite
_diffrn_radiation_source 'Incoatec I\S microfocus X-ray tube'
_diffrn_radiation_type CuK\a
_diffrn_radiation_wavelength 1.54178
_diffrn_reflns_av_R_equivalents 0.0649
_diffrn_reflns_av_sigmaI/netI 0.0493
_diffrn_reflns_limit_h_max 18
_diffrn_reflns_limit_h_min -17
_diffrn_reflns_limit_k_max 21
_diffrn_reflns_limit_k_min -21
_diffrn_reflns_limit_l_max 3
_diffrn_reflns_limit_l_min -5
_diffrn_reflns_number 4757
_diffrn_reflns_theta_full 58.89
_diffrn_reflns_theta_max 58.89
_diffrn_reflns_theta_min 4.58
_exptl_absorpt_coefficient_mu 3.653
_exptl_absorpt_correction_T_max 0.9855
_exptl_absorpt_correction_T_min 0.7841
_exptl_absorpt_correction_type multi-scan
_exptl_absorpt_process_details SADABS
_exptl_crystal_colour 'pale yellow'
_exptl_crystal_density_diffrn 1.628
_exptl_crystal_density_method 'not measured'
_exptl_crystal_description rod
_exptl_crystal_F_000 848
_exptl_crystal_size_max 0.07
_exptl_crystal_size_mid 0.03
_exptl_crystal_size_min 0.004
_refine_diff_density_max 0.342
_refine_diff_density_min -0.298
_refine_diff_density_rms 0.062
_refine_ls_extinction_method none
_refine_ls_goodness_of_fit_ref 0.994
_refine_ls_hydrogen_treatment refined
_refine_ls_matrix_type full
_refine_ls_number_parameters 151
_refine_ls_number_reflns 1217
_refine_ls_number_restraints 0
_refine_ls_restrained_S_all 0.994
_refine_ls_R_factor_all 0.0523
_refine_ls_R_factor_gt 0.0376
_refine_ls_shift/su_max 0.001
_refine_ls_shift/su_mean 0.000
_refine_ls_structure_factor_coef Fsqd
_refine_ls_weighting_details 'calc w=1/[\s^2^(Fo^2^)+(0.0500P)^2^+0.0000P] where P=(Fo^2^+2Fc^2^)/3'
_refine_ls_weighting_scheme calc
_refine_ls_wR_factor_gt 0.0875
_refine_ls_wR_factor_ref 0.0925
_reflns_number_gt 929
_reflns_number_total 1217
_reflns_threshold_expression >2sigma(I)
_cod_data_source_file ja411429b_si_002.cif
_cod_data_source_block cu_d090112_0ma
_cod_depositor_comments
;
The following automatic conversions were performed:

'_symmetry_cell_setting' value 'Orthorhombic' changed to
'orthorhombic' according to
/usr/data/users/saulius/crontab/automatic-downloads/current/ACS/lib/dictionaries/cif_core.dic
dictionary named 'cif_core.dic' version 2.4.2 from 2011-04-26.

Automatic conversion script
Id: cif_fix_values 2281 2013-09-26 08:29:07Z andrius 
;
_cod_original_sg_symbol_H-M Pnma
_cod_database_code 4121415

loop_
_symmetry_equiv_pos_as_xyz
'x, y, z'
'x+1/2, -y+1/2, -z+1/2'
'-x, y+1/2, -z'
'-x+1/2, -y, z+1/2'
'-x, -y, -z'
'-x-1/2, y-1/2, z-1/2'
'x, -y-1/2, z'
'x-1/2, y, -z-1/2'

loop_
_atom_site_label
_atom_site_type_symbol
_atom_site_fract_x
_atom_site_fract_y
_atom_site_fract_z
_atom_site_U_iso_or_equiv
_atom_site_adp_type
_atom_site_occupancy
_atom_site_symmetry_multiplicity
_atom_site_calc_flag
Cl1 Cl 1.09340(4) 0.66831(3) 1.10121(13) 0.0245(3) Uani 1 1 d
N2 N 0.98052(14) 0.67761(10) 0.7514(4) 0.0166(6) Uani 1 1 d
N4 N 0.88033(13) 0.67731(10) 0.4401(4) 0.0171(6) Uani 1 1 d
N9 N 0.83786(16) 0.57325(11) 0.6278(4) 0.0253(6) Uani 1 1 d
C1 C 1.02962(16) 0.71474(14) 0.9043(5) 0.0179(6) Uani 1 1 d
C3 C 0.93127(15) 0.71289(13) 0.6022(5) 0.0156(6) Uani 1 1 d
C5 C 0.83212(15) 0.71379(13) 0.2625(5) 0.0156(6) Uani 1 1 d
C6 C 0.78629(16) 0.67841(14) 0.0852(5) 0.0187(7) Uani 1 1 d
H6 H 0.7882(15) 0.6280(14) 0.081(5) 0.012(7) Uiso 1 1 d
C7 C 0.74094(17) 0.71437(15) -0.0936(6) 0.0210(7) Uani 1 1 d
H7 H 0.7089(18) 0.6912(14) -0.213(6) 0.025(8) Uiso 1 1 d
C8 C 0.87990(16) 0.60246(13) 0.4441(5) 0.0169(7) Uani 1 1 d
C10 C 0.8366(2) 0.50377(14) 0.6306(6) 0.0273(8) Uani 1 1 d
H10 H 0.808(2) 0.4895(15) 0.756(6) 0.026(9) Uiso 1 1 d
C11 C 0.87515(17) 0.46280(14) 0.4541(6) 0.0230(7) Uani 1 1 d
H11 H 0.8725(17) 0.4119(16) 0.463(6) 0.025(8) Uiso 1 1 d
C12 C 0.9174(2) 0.49520(15) 0.2648(6) 0.0247(7) Uani 1 1 d
H12 H 0.943(2) 0.4705(16) 0.154(6) 0.029(9) Uiso 1 1 d
C13 C 0.91952(19) 0.56674(14) 0.2584(6) 0.0240(7) Uani 1 1 d
H13 H 0.9488(19) 0.5893(15) 0.132(6) 0.029(9) Uiso 1 1 d

loop_
_atom_site_aniso_label
_atom_site_aniso_U_11
_atom_site_aniso_U_22
_atom_site_aniso_U_33
_atom_site_aniso_U_23
_atom_site_aniso_U_13
_atom_site_aniso_U_12
Cl1 0.0282(4) 0.0199(3) 0.0254(4) 0.0047(3) -0.0065(4) 0.0011(3)
N2 0.0210(12) 0.0133(11) 0.0154(12) 0.0008(10) -0.0014(11) -0.0013(10)
N4 0.0221(12) 0.0110(11) 0.0182(13) -0.0007(10) -0.0036(11) -0.0002(9)
N9 0.0419(15) 0.0144(11) 0.0196(13) 0.0001(11) 0.0039(14) -0.0031(11)
C1 0.0192(14) 0.0176(12) 0.0168(15) 0.0025(13) 0.0002(14) 0.0025(11)
C3 0.0164(14) 0.0156(13) 0.0148(14) -0.0008(13) 0.0023(13) -0.0016(11)
C5 0.0169(14) 0.0150(12) 0.0148(14) 0.0016(12) 0.0008(13) -0.0001(12)
C6 0.0182(15) 0.0169(16) 0.0211(15) -0.0016(14) 0.0011(14) -0.0005(11)
C7 0.0193(15) 0.0234(13) 0.0202(16) -0.0015(15) -0.0023(15) -0.0024(12)
C8 0.0216(14) 0.0098(12) 0.0193(16) 0.0007(12) -0.0038(13) -0.0010(11)
C10 0.045(2) 0.0170(15) 0.0205(17) 0.0045(14) 0.0028(17) -0.0086(14)
C11 0.0318(16) 0.0085(14) 0.0288(18) 0.0005(13) -0.0053(15) -0.0010(11)
C12 0.0297(18) 0.0181(14) 0.0264(18) -0.0060(15) 0.0044(16) 0.0042(13)
C13 0.0286(18) 0.0159(14) 0.0274(17) 0.0013(15) 0.0072(16) -0.0011(13)

loop_
_atom_type_symbol
_atom_type_description
_atom_type_scat_dispersion_real
_atom_type_scat_dispersion_imag
_atom_type_scat_source
C C 0.0181 0.0091 'International Tables Vol C Tables 4.2.6.8 and 6.1.1.4'
H H 0.0000 0.0000 'International Tables Vol C Tables 4.2.6.8 and 6.1.1.4'
N N 0.0311 0.0180 'International Tables Vol C Tables 4.2.6.8 and 6.1.1.4'
Cl Cl 0.3639 0.7018 'International Tables Vol C Tables 4.2.6.8 and 6.1.1.4'

loop_
_geom_angle_atom_site_label_1
_geom_angle_atom_site_label_2
_geom_angle_atom_site_label_3
_geom_angle
_geom_angle_site_symmetry_1
_geom_angle_site_symmetry_3
C3 N2 C1 116.8(2) . .
C3 N4 C5 120.3(2) . .
C3 N4 C8 119.4(2) . .
C5 N4 C8 120.2(2) . .
C8 N9 C10 116.3(3) . .
N2 C1 C1 122.09(14) . 7_575
N2 C1 Cl1 116.68(19) . .
C1 C1 Cl1 121.23(9) 7_575 .
N2 C3 N4 119.1(2) . .
N2 C3 C3 121.05(14) . 7_575
N4 C3 C3 119.80(14) . 7_575
C6 C5 C5 119.53(15) . 7_575
C6 C5 N4 120.7(2) . .
C5 C5 N4 119.75(13) 7_575 .
C5 C6 C7 120.6(3) . .
C5 C6 H6 119.3(15) . .
C7 C6 H6 120.0(15) . .
C7 C7 C6 119.90(17) 7_575 .
C7 C7 H7 118.5(17) 7_575 .
C6 C7 H7 121.6(17) . .
N9 C8 C13 124.5(2) . .
N9 C8 N4 116.1(2) . .
C13 C8 N4 119.4(3) . .
N9 C10 C11 123.9(3) . .
N9 C10 H10 110(2) . .
C11 C10 H10 126(2) . .
C12 C11 C10 118.0(3) . .
C12 C11 H11 120.7(18) . .
C10 C11 H11 121.3(18) . .
C11 C12 C13 119.1(3) . .
C11 C12 H12 120(2) . .
C13 C12 H12 121(2) . .
C8 C13 C12 118.2(3) . .
C8 C13 H13 122.0(18) . .
C12 C13 H13 119.8(18) . .

loop_
_geom_bond_atom_site_label_1
_geom_bond_atom_site_label_2
_geom_bond_distance
_geom_bond_site_symmetry_2
Cl1 C1 1.729(3) .
N2 C3 1.320(3) .
N2 C1 1.349(3) .
N4 C3 1.381(3) .
N4 C5 1.419(3) .
N4 C8 1.445(3) .
N9 C8 1.322(4) .
N9 C10 1.341(4) .
C1 C1 1.361(5) 7_575
C3 C3 1.433(5) 7_575
C5 C6 1.386(4) .
C5 C5 1.398(5) 7_575
C6 C7 1.392(4) .
C6 H6 0.97(3) .
C7 C7 1.375(6) 7_575
C7 H7 0.94(3) .
C8 C13 1.370(4) .
C10 C11 1.382(4) .
C10 H10 0.86(3) .
C11 C12 1.373(4) .
C11 H11 0.99(3) .
C12 C13 1.382(4) .
C12 H12 0.87(3) .
C13 H13 0.94(3) .

loop_
_geom_torsion_atom_site_label_1
_geom_torsion_atom_site_label_2
_geom_torsion_atom_site_label_3
_geom_torsion_atom_site_label_4
_geom_torsion
_geom_torsion_site_symmetry_1
_geom_torsion_site_symmetry_4
C3 N2 C1 C1 -0.7(3) . 7_575
C3 N2 C1 Cl1 179.48(19) . .
C1 N2 C3 N4 179.3(2) . .
C1 N2 C3 C3 0.7(3) . 7_575
C5 N4 C3 N2 -174.4(2) . .
C8 N4 C3 N2 2.3(4) . .
C5 N4 C3 C3 4.2(3) . 7_575
C8 N4 C3 C3 -179.09(17) . 7_575
C3 N4 C5 C6 174.4(2) . .
C8 N4 C5 C6 -2.2(4) . .
C3 N4 C5 C5 -4.2(3) . 7_575
C8 N4 C5 C5 179.12(17) . 7_575
C5 C5 C6 C7 0.5(3) 7_575 .
N4 C5 C6 C7 -178.1(2) . .
C5 C6 C7 C7 -0.5(3) . 7_575
C10 N9 C8 C13 1.6(4) . .
C10 N9 C8 N4 179.3(3) . .
C3 N4 C8 N9 78.4(3) . .
C5 N4 C8 N9 -104.9(3) . .
C3 N4 C8 C13 -103.7(3) . .
C5 N4 C8 C13 73.0(3) . .
C8 N9 C10 C11 -0.8(5) . .
N9 C10 C11 C12 0.1(5) . .
C10 C11 C12 C13 -0.1(5) . .
N9 C8 C13 C12 -1.6(5) . .
N4 C8 C13 C12 -179.3(3) . .
C11 C12 C13 C8 0.7(5) . .
